data_2015915
loop_
_publ_author_name
'Yan-Ting He'
'Kun-Lin Huang'
'Chang-Wen Hu'
'Wan-Long Pan'
'Ying-Nan Chi'

_publ_section_title
;A new two-dimensional supramolecule composed of
 \m-2,6-dimethylpyridine-3,5-dicarboxylato-\k^4^<i>O</i>^3^,<i>O</i>^3'^:<i>O</i>^5^,<i>O</i>^5'^-bis[chloro(1,10-phenanthroline-\k^2^<i>N</i>,<i>N</i>')zinc(II)]
;
_journal_coeditor_code SF3026
_journal_issue 4
_journal_name_full 'Acta Crystallographica Section C'
_journal_page_first m161
_journal_page_last m162
_journal_paper_doi 10.1107/S0108270107009663
_journal_volume 63
_journal_year 2007
_chemical_formula_iupac '[Zn2 (C9 H7 N1 O4) Cl2 (C12 H8 N2)2]'
_chemical_formula_moiety 'C33 H23 Cl2 N5 O4 Zn2'
_chemical_formula_sum 'C33 H23 Cl2 N5 O4 Zn2'
_chemical_formula_weight 755.20
_chemical_name_systematic
;
\m-2,6-dimethylpyridine-3,5-dicarboxylato-\k^4^O^3^,O^3'^:O^5^,O^5'^-
bis[chloro(1,10-phenanthroline-\k^2^N,N')zinc(II)]
;
_space_group_IT_number 33
_symmetry_cell_setting orthorhombic
_symmetry_space_group_name_Hall 'P 2c -2n'
_symmetry_space_group_name_H-M 'P n a 21'
_atom_sites_solution_hydrogens geom
_atom_sites_solution_primary direct
_atom_sites_solution_secondary difmap
_audit_creation_method SHELXL97
_cell_angle_alpha 90.00
_cell_angle_beta 90.00
_cell_angle_gamma 90.00
_cell_formula_units_Z 4
_cell_length_a 31.578(14)
_cell_length_b 8.006(4)
_cell_length_c 12.006(6)
_cell_measurement_reflns_used 2873
_cell_measurement_temperature 298(2)
_cell_measurement_theta_max 23.214
_cell_measurement_theta_min 2.625
_cell_volume 3035(3)
_computing_cell_refinement SMART
_computing_data_collection 'SMART (Siemens, 1996)'
_computing_data_reduction 'SAINT (Siemens, 1996)'
_computing_molecular_graphics 'SHELXTL (Sheldrick, 1997b)'
_computing_publication_material SHELXTL
_computing_structure_refinement 'SHELXL97 (Sheldrick, 1997a)'
_computing_structure_solution 'SHELXS97 (Sheldrick, 1997a)'
_diffrn_ambient_temperature 298(2)
_diffrn_measured_fraction_theta_full 1.000
_diffrn_measured_fraction_theta_max 1.000
_diffrn_measurement_device_type 'Bruker SMART CCD area-detector'
_diffrn_measurement_method '\f and \w'
_diffrn_radiation_monochromator graphite
_diffrn_radiation_source 'fine-focus sealed tube'
_diffrn_radiation_type MoK\a
_diffrn_radiation_wavelength 0.71073
_diffrn_reflns_av_R_equivalents 0.0609
_diffrn_reflns_av_sigmaI/netI 0.0789
_diffrn_reflns_limit_h_max 37
_diffrn_reflns_limit_h_min -35
_diffrn_reflns_limit_k_max 9
_diffrn_reflns_limit_k_min -9
_diffrn_reflns_limit_l_max 13
_diffrn_reflns_limit_l_min -14
_diffrn_reflns_number 15087
_diffrn_reflns_theta_full 25.01
_diffrn_reflns_theta_max 25.01
_diffrn_reflns_theta_min 1.29
_exptl_absorpt_coefficient_mu 1.805
_exptl_absorpt_correction_T_max 0.8690
_exptl_absorpt_correction_T_min 0.6511
_exptl_absorpt_correction_type multi-scan
_exptl_absorpt_process_details '(SADABS; Sheldrick, 1996)'
_exptl_crystal_colour colourless
_exptl_crystal_density_diffrn 1.653
_exptl_crystal_density_method 'not measured'
_exptl_crystal_description block
_exptl_crystal_F_000 1528
_exptl_crystal_size_max 0.26
_exptl_crystal_size_mid 0.15
_exptl_crystal_size_min 0.08
_refine_diff_density_max 0.399
_refine_diff_density_min -0.387
_refine_ls_abs_structure_details 'Flack (1983), with how many Friedel pairs?'
_refine_ls_abs_structure_Flack 0.24(2)
_refine_ls_extinction_method none
_refine_ls_goodness_of_fit_ref 1.034
_refine_ls_hydrogen_treatment constr
_refine_ls_matrix_type full
_refine_ls_number_parameters 415
_refine_ls_number_reflns 5169
_refine_ls_number_restraints 1
_refine_ls_restrained_S_all 1.034
_refine_ls_R_factor_all 0.0914
_refine_ls_R_factor_gt 0.0465
_refine_ls_shift/su_max 0.001
_refine_ls_shift/su_mean 0.000
_refine_ls_structure_factor_coef Fsqd
_refine_ls_weighting_details 'calc w = 1/[\s^2^(Fo^2^)+(0.0208P)^2^+2.4767P] where P=(Fo^2^+2Fc^2^)/3'
_refine_ls_weighting_scheme calc
_refine_ls_wR_factor_gt 0.0744
_refine_ls_wR_factor_ref 0.0887
_reflns_number_gt 3397
_reflns_number_total 5169
_reflns_threshold_expression I>2\s(I)
_cod_data_source_file sf3026.cif
_cod_data_source_block I
_cod_depositor_comments
;
The following automatic conversions were performed:
'_symmetry_cell_setting' value 'Orthorhombic' changed to 'orthorhombic'
according to '/home/saulius/struct/CIF-dictionaries/cif_core.dic'
dictionary named 'cif_core.dic' version 2.4.1 from 2010-06-29.

Automatic conversion script
Id: cif_fix_enum 1527 2010-12-29 10:47:43Z saulius 

The following automatic conversions were performed:

'_symmetry_cell_setting' value 'Orthorhombic' changed to
'orthorhombic' according to
/home/saulius/struct/CIF-dictionaries/cif_core.dic dictionary named
'cif_core.dic' version 2.4.1 from 2010-06-29.

Automatic conversion script
Id: cif_fix_values 1715 2011-07-08 13:25:40Z adriana 
;
_cod_original_cell_volume 3035(2)
_cod_database_code 2015915
_cod_database_fobs_code 2015915

loop_
_symmetry_equiv_pos_as_xyz
'x, y, z'
'-x, -y, z+1/2'
'x+1/2, -y+1/2, z'
'-x+1/2, y+1/2, z+1/2'

loop_
_atom_site_type_symbol
_atom_site_label
_atom_site_fract_x
_atom_site_fract_y
_atom_site_fract_z
_atom_site_U_iso_or_equiv
_atom_site_adp_type
_atom_site_calc_flag
_atom_site_refinement_flags
_atom_site_occupancy
Zn Zn1 0.47867(2) 0.46526(9) 0.31994(8) 0.0410(2) Uani d . 1
Zn Zn2 0.76990(2) 0.44179(10) 0.57552(8) 0.0444(2) Uani d . 1
Cl Cl1 0.48476(8) 0.2632(3) 0.1945(2) 0.0612(8) Uani d . 1
Cl Cl2 0.76579(7) 0.2298(2) 0.6924(2) 0.0557(7) Uani d . 1
N N1 0.6259(2) 0.9287(6) 0.4534(8) 0.0389(13) Uani d . 1
N N2 0.42480(16) 0.5913(7) 0.2646(5) 0.0332(14) Uani d . 1
N N3 0.43876(16) 0.4226(7) 0.4527(5) 0.0374(15) Uani d . 1
N N4 0.82374(18) 0.5735(7) 0.6289(5) 0.0403(16) Uani d . 1
N N5 0.80858(17) 0.4042(7) 0.4389(5) 0.0382(15) Uani d . 1
O O1 0.51835(15) 0.6550(6) 0.3405(4) 0.0511(13) Uani d . 1
O O2 0.54272(15) 0.4342(7) 0.4277(5) 0.0561(15) Uani d . 1
O O3 0.72638(15) 0.6124(6) 0.5627(5) 0.0580(14) Uani d . 1
O O4 0.70198(15) 0.4167(7) 0.4502(5) 0.0595(16) Uani d . 1
C C1 0.5887(2) 0.8522(9) 0.4337(8) 0.038(2) Uani d . 1
C C2 0.5857(2) 0.6782(10) 0.4282(7) 0.0334(19) Uani d . 1
C C3 0.6224(3) 0.5877(7) 0.4475(9) 0.0329(15) Uani d . 1
H H3 0.6212 0.4717 0.4456 0.039 Uiso calc R 1
C C4 0.6608(2) 0.6652(9) 0.4697(7) 0.0302(19) Uani d . 1
C C5 0.6611(2) 0.8381(9) 0.4681(7) 0.034(2) Uani d . 1
C C6 0.5521(2) 0.9669(10) 0.4251(9) 0.055(3) Uani d . 1
H H6A 0.5617 1.0802 0.4317 0.083 Uiso calc R 1
H H6B 0.5323 0.9430 0.4837 0.083 Uiso calc R 1
H H6C 0.5385 0.9518 0.3543 0.083 Uiso calc R 1
C C7 0.5465(2) 0.5827(10) 0.3991(7) 0.036(2) Uani d . 1
C C8 0.6993(3) 0.5543(11) 0.4939(9) 0.046(2) Uani d . 1
C C9 0.7012(2) 0.9427(10) 0.4857(8) 0.050(2) Uani d . 1
H H9A 0.6943 1.0592 0.4806 0.075 Uiso calc R 1
H H9B 0.7217 0.9150 0.4295 0.075 Uiso calc R 1
H H9C 0.7128 0.9194 0.5580 0.075 Uiso calc R 1
C C10 0.4183(2) 0.6741(9) 0.1711(7) 0.0440(19) Uani d . 1
H H10 0.4406 0.6835 0.1207 0.053 Uiso calc R 1
C C11 0.3795(3) 0.7487(9) 0.1440(10) 0.049(3) Uani d . 1
H H11 0.3764 0.8081 0.0779 0.059 Uiso calc R 1
C C12 0.3465(2) 0.7329(9) 0.2155(9) 0.042(2) Uani d . 1
H H12 0.3204 0.7797 0.1978 0.051 Uiso calc R 1
C C13 0.35161(18) 0.6471(8) 0.3148(7) 0.0364(16) Uani d . 1
C C14 0.39145(19) 0.5775(8) 0.3364(6) 0.0335(17) Uani d . 1
C C15 0.3997(2) 0.4863(8) 0.4361(6) 0.0281(16) Uani d . 1
C C16 0.3665(2) 0.4671(9) 0.5133(6) 0.0359(18) Uani d . 1
C C17 0.3755(2) 0.3770(9) 0.6116(6) 0.044(2) Uani d . 1
H H17 0.3546 0.3601 0.6651 0.052 Uiso calc R 1
C C18 0.4156(3) 0.3146(11) 0.6267(7) 0.051(2) Uani d . 1
H H18 0.4222 0.2555 0.6911 0.061 Uiso calc R 1
C C19 0.4464(2) 0.3403(9) 0.5452(6) 0.045(2) Uani d . 1
H H19 0.4734 0.2973 0.5567 0.054 Uiso calc R 1
C C20 0.3189(2) 0.6229(9) 0.3958(7) 0.049(2) Uani d . 1
H H20 0.2922 0.6679 0.3823 0.058 Uiso calc R 1
C C21 0.3254(2) 0.5382(10) 0.4897(7) 0.047(2) Uani d . 1
H H21 0.3033 0.5246 0.5403 0.056 Uiso calc R 1
C C22 0.8303(3) 0.6572(10) 0.7210(7) 0.051(2) Uani d . 1
H H22 0.8076 0.6742 0.7690 0.061 Uiso calc R 1
C C23 0.8696(3) 0.7218(11) 0.7506(10) 0.056(3) Uani d . 1
H H23 0.8734 0.7742 0.8190 0.067 Uiso calc R 1
C C24 0.9020(3) 0.7070(10) 0.6779(10) 0.058(3) Uani d . 1
H H24 0.9282 0.7533 0.6952 0.070 Uiso calc R 1
C C25 0.8965(2) 0.6218(8) 0.5757(8) 0.0412(17) Uani d . 1
C C26 0.85598(19) 0.5546(8) 0.5548(6) 0.0317(16) Uani d . 1
C C27 0.8484(2) 0.4632(8) 0.4549(6) 0.0347(18) Uani d . 1
C C28 0.8813(2) 0.4409(9) 0.3776(6) 0.0384(19) Uani d . 1
C C29 0.8715(3) 0.3493(9) 0.2826(6) 0.050(2) Uani d . 1
H H29 0.8926 0.3277 0.2304 0.060 Uiso calc R 1
C C30 0.8314(3) 0.2902(10) 0.2648(8) 0.054(2) Uani d . 1
H H30 0.8246 0.2321 0.2001 0.064 Uiso calc R 1
C C31 0.8008(2) 0.3206(9) 0.3476(7) 0.048(2) Uani d . 1
H H31 0.7736 0.2791 0.3368 0.058 Uiso calc R 1
C C32 0.9289(2) 0.5989(10) 0.4958(7) 0.051(2) Uani d . 1
H H32 0.9555 0.6453 0.5083 0.062 Uiso calc R 1
C C33 0.9220(3) 0.5119(11) 0.4027(8) 0.056(2) Uani d . 1
H H33 0.9442 0.4968 0.3527 0.067 Uiso calc R 1

loop_
_atom_site_aniso_label
_atom_site_aniso_U_11
_atom_site_aniso_U_22
_atom_site_aniso_U_33
_atom_site_aniso_U_12
_atom_site_aniso_U_13
_atom_site_aniso_U_23
Zn1 0.0268(4) 0.0492(5) 0.0469(5) -0.0039(4) 0.0005(4) -0.0023(6)
Zn2 0.0283(4) 0.0521(5) 0.0527(5) 0.0054(4) 0.0006(4) -0.0055(5)
Cl1 0.0461(15) 0.0781(16) 0.0594(19) 0.0048(10) 0.0054(16) -0.0256(12)
Cl2 0.0370(14) 0.0630(14) 0.067(2) 0.0034(9) 0.0103(15) 0.0011(11)
N1 0.033(3) 0.038(3) 0.045(4) -0.001(4) 0.000(3) -0.006(4)
N2 0.033(3) 0.039(4) 0.028(3) -0.004(3) 0.005(3) -0.002(3)
N3 0.029(3) 0.047(4) 0.037(4) -0.002(3) -0.006(3) 0.001(3)
N4 0.034(3) 0.048(4) 0.040(4) 0.003(3) 0.003(3) -0.003(3)
N5 0.035(3) 0.040(4) 0.040(4) 0.002(3) -0.006(3) -0.003(3)
O1 0.029(2) 0.067(3) 0.057(4) -0.008(3) -0.017(3) 0.010(3)
O2 0.049(3) 0.048(4) 0.071(4) -0.012(3) -0.008(3) 0.005(3)
O3 0.038(3) 0.072(4) 0.064(4) 0.014(3) -0.017(3) -0.018(3)
O4 0.050(3) 0.052(4) 0.077(4) 0.016(3) -0.002(3) -0.014(3)
C1 0.023(4) 0.035(4) 0.056(6) 0.005(3) 0.002(4) 0.003(4)
C2 0.020(4) 0.046(5) 0.034(5) 0.001(4) 0.000(4) 0.008(4)
C3 0.033(3) 0.028(4) 0.037(4) -0.003(4) 0.001(3) 0.002(5)
C4 0.026(4) 0.042(5) 0.023(4) 0.004(4) -0.003(4) -0.002(4)
C5 0.028(4) 0.041(5) 0.034(5) -0.002(4) 0.002(4) -0.011(4)
C6 0.033(5) 0.048(5) 0.085(8) 0.001(4) -0.001(5) 0.015(5)
C7 0.038(5) 0.041(5) 0.029(5) -0.011(4) 0.004(4) -0.004(4)
C8 0.038(5) 0.048(5) 0.052(6) 0.007(4) 0.006(4) -0.009(4)
C9 0.027(4) 0.066(6) 0.057(6) -0.002(4) -0.005(4) 0.007(5)
C10 0.039(5) 0.054(5) 0.040(5) 0.002(4) 0.003(4) -0.004(5)
C11 0.046(6) 0.048(6) 0.054(8) 0.001(4) -0.012(6) 0.005(4)
C12 0.023(4) 0.044(5) 0.061(7) 0.003(3) -0.004(5) -0.001(4)
C13 0.022(3) 0.031(4) 0.056(5) -0.008(3) -0.001(4) 0.000(5)
C14 0.034(4) 0.030(4) 0.036(4) -0.004(3) -0.002(4) -0.002(4)
C15 0.025(4) 0.026(4) 0.033(4) -0.006(3) -0.003(3) -0.006(3)
C16 0.035(4) 0.030(4) 0.042(5) -0.017(4) 0.002(4) -0.005(4)
C17 0.057(5) 0.041(5) 0.033(5) -0.020(4) 0.009(4) -0.006(3)
C18 0.061(6) 0.059(5) 0.032(5) -0.010(5) -0.014(5) 0.005(4)
C19 0.036(4) 0.051(5) 0.047(6) -0.011(4) -0.011(4) -0.001(4)
C20 0.028(4) 0.038(5) 0.080(7) 0.001(4) 0.006(4) 0.003(5)
C21 0.027(4) 0.052(5) 0.061(6) -0.007(4) 0.012(4) -0.003(5)
C22 0.056(5) 0.055(6) 0.042(5) 0.007(5) 0.004(4) -0.013(5)
C23 0.074(8) 0.057(6) 0.037(7) -0.008(5) -0.016(7) -0.011(4)
C24 0.060(7) 0.042(5) 0.071(8) -0.010(5) -0.016(6) -0.003(5)
C25 0.038(4) 0.026(4) 0.060(5) 0.005(3) -0.003(5) -0.002(4)
C26 0.031(4) 0.029(4) 0.035(5) 0.003(3) -0.002(3) 0.004(4)
C27 0.037(4) 0.025(4) 0.042(5) 0.004(3) -0.011(4) 0.003(4)
C28 0.039(4) 0.037(5) 0.039(5) 0.010(4) 0.006(4) 0.002(4)
C29 0.053(5) 0.050(5) 0.048(6) 0.009(4) 0.014(4) 0.005(4)
C30 0.078(7) 0.050(5) 0.034(5) 0.013(5) -0.003(5) 0.001(4)
C31 0.057(5) 0.041(5) 0.047(6) -0.003(4) -0.013(4) -0.005(4)
C32 0.034(4) 0.052(6) 0.069(6) 0.002(4) -0.002(4) 0.003(5)
C33 0.045(5) 0.055(6) 0.068(7) 0.006(4) 0.020(5) 0.014(5)

loop_
_atom_type_symbol
_atom_type_description
_atom_type_scat_dispersion_real
_atom_type_scat_dispersion_imag
_atom_type_scat_source
C C 0.0033 0.0016 'International Tables Vol C Tables 4.2.6.8 and 6.1.1.4'
H H 0.0000 0.0000 'International Tables Vol C Tables 4.2.6.8 and 6.1.1.4'
N N 0.0061 0.0033 'International Tables Vol C Tables 4.2.6.8 and 6.1.1.4'
O O 0.0106 0.0060 'International Tables Vol C Tables 4.2.6.8 and 6.1.1.4'
Zn Zn 0.2839 1.4301 'International Tables Vol C Tables 4.2.6.8 and 6.1.1.4'
Cl Cl 0.1484 0.1585 'International Tables Vol C Tables 4.2.6.8 and 6.1.1.4'

loop_
_geom_angle_atom_site_label_1
_geom_angle_atom_site_label_2
_geom_angle_atom_site_label_3
_geom_angle
_geom_angle_publ_flag
O1 Zn1 N3 114.6(2) yes
O1 Zn1 N2 100.6(2) yes
N3 Zn1 N2 80.1(2) yes
O1 Zn1 Cl1 126.00(17) yes
N3 Zn1 Cl1 117.22(18) yes
N2 Zn1 Cl1 101.96(17) yes
O1 Zn1 O2 58.87(19) yes
N3 Zn1 O2 94.6(2) yes
N2 Zn1 O2 154.6(2) yes
Cl1 Zn1 O2 102.47(15) yes
O3 Zn2 N5 117.2(2) yes
O3 Zn2 N4 104.1(2) yes
N5 Zn2 N4 80.6(2) yes
O3 Zn2 Cl2 123.35(19) yes
N5 Zn2 Cl2 115.29(17) yes
N4 Zn2 Cl2 103.88(18) yes
O3 Zn2 O4 55.32(19) yes
N5 Zn2 O4 91.0(2) yes
N4 Zn2 O4 150.9(2) yes
Cl2 Zn2 O4 104.91(15) yes
C5 N1 C1 120.2(5) ?
C10 N2 C14 117.3(6) ?
C10 N2 Zn1 129.8(5) ?
C14 N2 Zn1 112.8(4) ?
C19 N3 C15 118.9(6) ?
C19 N3 Zn1 128.7(5) ?
C15 N3 Zn1 112.4(5) ?
C22 N4 C26 119.4(6) ?
C22 N4 Zn2 130.0(5) ?
C26 N4 Zn2 110.5(5) ?
C31 N5 C27 118.1(7) ?
C31 N5 Zn2 128.9(5) ?
C27 N5 Zn2 112.6(5) ?
C7 O1 Zn1 99.3(4) ?
C7 O2 Zn1 80.5(5) ?
C8 O3 Zn2 105.6(5) ?
C8 O4 Zn2 75.0(5) ?
N1 C1 C2 121.3(6) ?
N1 C1 C6 114.3(7) ?
C2 C1 C6 124.3(6) ?
C3 C2 C1 117.3(6) ?
C3 C2 C7 117.6(7) ?
C1 C2 C7 125.1(6) ?
C2 C3 C4 121.9(6) ?
C2 C3 H3 119.1 ?
C4 C3 H3 119.1 ?
C5 C4 C3 116.8(6) ?
C5 C4 C8 125.1(6) ?
C3 C4 C8 118.1(7) ?
N1 C5 C4 122.4(6) ?
N1 C5 C9 114.1(7) ?
C4 C5 C9 123.4(6) ?
C1 C6 H6A 109.5 ?
C1 C6 H6B 109.5 ?
H6A C6 H6B 109.5 ?
C1 C6 H6C 109.5 ?
H6A C6 H6C 109.5 ?
H6B C6 H6C 109.5 ?
O2 C7 O1 121.3(7) ?
O2 C7 C2 120.3(7) ?
O1 C7 C2 118.3(7) ?
O4 C8 O3 124.1(8) ?
O4 C8 C4 119.6(8) ?
O3 C8 C4 116.3(7) ?
C5 C9 H9A 109.5 ?
C5 C9 H9B 109.5 ?
H9A C9 H9B 109.5 ?
C5 C9 H9C 109.5 ?
H9A C9 H9C 109.5 ?
H9B C9 H9C 109.5 ?
N2 C10 C11 123.1(8) ?
N2 C10 H10 118.5 ?
C11 C10 H10 118.5 ?
C12 C11 C10 119.1(10) ?
C12 C11 H11 120.5 ?
C10 C11 H11 120.5 ?
C11 C12 C13 120.1(8) ?
C11 C12 H12 119.9 ?
C13 C12 H12 119.9 ?
C12 C13 C14 117.4(7) ?
C12 C13 C20 124.5(7) ?
C14 C13 C20 118.0(7) ?
N2 C14 C13 123.0(7) ?
N2 C14 C15 115.5(6) ?
C13 C14 C15 121.5(7) ?
N3 C15 C16 122.8(7) ?
N3 C15 C14 119.0(6) ?
C16 C15 C14 118.2(6) ?
C15 C16 C17 117.2(7) ?
C15 C16 C21 119.8(7) ?
C17 C16 C21 123.1(7) ?
C18 C17 C16 118.8(7) ?
C18 C17 H17 120.6 ?
C16 C17 H17 120.6 ?
C17 C18 C19 119.7(8) ?
C17 C18 H18 120.1 ?
C19 C18 H18 120.1 ?
N3 C19 C18 122.7(7) ?
N3 C19 H19 118.7 ?
C18 C19 H19 118.7 ?
C21 C20 C13 122.1(7) ?
C21 C20 H20 118.9 ?
C13 C20 H20 118.9 ?
C20 C21 C16 120.3(7) ?
C20 C21 H21 119.8 ?
C16 C21 H21 119.8 ?
N4 C22 C23 123.2(8) ?
N4 C22 H22 118.4 ?
C23 C22 H22 118.4 ?
C24 C23 C22 118.6(10) ?
C24 C23 H23 120.7 ?
C22 C23 H23 120.7 ?
C23 C24 C25 120.7(9) ?
C23 C24 H24 119.7 ?
C25 C24 H24 119.7 ?
C26 C25 C24 116.7(8) ?
C26 C25 C32 119.1(8) ?
C24 C25 C32 124.2(7) ?
N4 C26 C25 121.3(7) ?
N4 C26 C27 118.8(6) ?
C25 C26 C27 119.9(7) ?
N5 C27 C28 123.2(7) ?
N5 C27 C26 117.0(7) ?
C28 C27 C26 119.8(7) ?
C29 C28 C27 116.4(7) ?
C29 C28 C33 125.4(8) ?
C27 C28 C33 118.2(8) ?
C30 C29 C28 121.1(8) ?
C30 C29 H29 119.5 ?
C28 C29 H29 119.5 ?
C29 C30 C31 117.7(8) ?
C29 C30 H30 121.2 ?
C31 C30 H30 121.2 ?
N5 C31 C30 123.5(7) ?
N5 C31 H31 118.3 ?
C30 C31 H31 118.3 ?
C33 C32 C25 121.2(7) ?
C33 C32 H32 119.4 ?
C25 C32 H32 119.4 ?
C32 C33 C28 121.9(8) ?
C32 C33 H33 119.1 ?
C28 C33 H33 119.1 ?

loop_
_geom_bond_atom_site_label_1
_geom_bond_atom_site_label_2
_geom_bond_distance
_geom_bond_publ_flag
Zn1 O1 1.985(5) yes
Zn1 N3 2.061(6) yes
Zn1 N2 2.087(6) yes
Zn1 Cl1 2.218(3) yes
Zn1 O2 2.414(5) yes
Zn2 O3 1.944(5) yes
Zn2 N5 2.067(6) yes
Zn2 N4 2.101(6) yes
Zn2 Cl2 2.206(3) yes
Zn2 O4 2.627(5) yes
N1 C5 1.340(10) ?
N1 C1 1.346(10) ?
N2 C10 1.320(9) ?
N2 C14 1.365(8) ?
N3 C19 1.313(9) ?
N3 C15 1.350(8) ?
N4 C22 1.310(9) ?
N4 C26 1.360(8) ?
N5 C31 1.308(9) ?
N5 C27 1.356(8) ?
O1 C7 1.274(9) ?
O2 C7 1.243(8) ?
O3 C8 1.275(10) ?
O4 C8 1.223(9) ?
C1 C2 1.398(11) ?
C1 C6 1.479(10) ?
C2 C3 1.384(10) ?
C2 C7 1.496(10) ?
C3 C4 1.388(10) ?
C3 H3 0.9300 ?
C4 C5 1.385(10) ?
C4 C8 1.535(11) ?
C5 C9 1.533(10) ?
C6 H6A 0.9600 ?
C6 H6B 0.9600 ?
C6 H6C 0.9600 ?
C9 H9A 0.9600 ?
C9 H9B 0.9600 ?
C9 H9C 0.9600 ?
C10 C11 1.403(10) ?
C10 H10 0.9300 ?
C11 C12 1.355(13) ?
C11 H11 0.9300 ?
C12 C13 1.386(13) ?
C12 H12 0.9300 ?
C13 C14 1.400(8) ?
C13 C20 1.432(10) ?
C14 C15 1.426(10) ?
C15 C16 1.407(9) ?
C16 C17 1.412(9) ?
C16 C21 1.447(10) ?
C17 C18 1.374(10) ?
C17 H17 0.9300 ?
C18 C19 1.395(10) ?
C18 H18 0.9300 ?
C19 H19 0.9300 ?
C20 C21 1.331(11) ?
C20 H20 0.9300 ?
C21 H21 0.9300 ?
C22 C23 1.390(11) ?
C22 H22 0.9300 ?
C23 C24 1.351(13) ?
C23 H23 0.9300 ?
C24 C25 1.414(13) ?
C24 H24 0.9300 ?
C25 C26 1.411(8) ?
C25 C32 1.415(10) ?
C26 C27 1.425(10) ?
C27 C28 1.406(9) ?
C28 C29 1.390(10) ?
C28 C33 1.437(11) ?
C29 C30 1.371(11) ?
C29 H29 0.9300 ?
C30 C31 1.408(11) ?
C30 H30 0.9300 ?
C31 H31 0.9300 ?
C32 C33 1.335(11) ?
C32 H32 0.9300 ?
C33 H33 0.9300 ?

loop_
_geom_torsion_atom_site_label_1
_geom_torsion_atom_site_label_2
_geom_torsion_atom_site_label_3
_geom_torsion_atom_site_label_4
_geom_torsion
O1 Zn1 N2 C10 66.7(6)
N3 Zn1 N2 C10 -179.9(7)
Cl1 Zn1 N2 C10 -63.9(6)
O2 Zn1 N2 C10 100.3(7)
O1 Zn1 N2 C14 -116.2(4)
N3 Zn1 N2 C14 -2.7(4)
Cl1 Zn1 N2 C14 113.2(4)
O2 Zn1 N2 C14 -82.6(6)
O1 Zn1 N3 C19 -82.2(6)
N2 Zn1 N3 C19 -179.4(6)
Cl1 Zn1 N3 C19 82.2(6)
O2 Zn1 N3 C19 -24.4(6)
O1 Zn1 N3 C15 100.1(5)
N2 Zn1 N3 C15 2.9(4)
Cl1 Zn1 N3 C15 -95.5(5)
O2 Zn1 N3 C15 157.9(4)
O3 Zn2 N4 C22 63.0(7)
N5 Zn2 N4 C22 178.9(7)
Cl2 Zn2 N4 C22 -67.2(7)
O4 Zn2 N4 C22 104.0(7)
O3 Zn2 N4 C26 -121.2(5)
N5 Zn2 N4 C26 -5.3(5)
Cl2 Zn2 N4 C26 108.6(4)
O4 Zn2 N4 C26 -80.1(6)
O3 Zn2 N5 C31 -79.4(7)
N4 Zn2 N5 C31 179.5(7)
Cl2 Zn2 N5 C31 78.5(6)
O4 Zn2 N5 C31 -28.5(6)
O3 Zn2 N5 C27 107.4(5)
N4 Zn2 N5 C27 6.3(4)
Cl2 Zn2 N5 C27 -94.7(5)
O4 Zn2 N5 C27 158.3(5)
N3 Zn1 O1 C7 80.8(5)
N2 Zn1 O1 C7 164.7(5)
Cl1 Zn1 O1 C7 -81.9(5)
O2 Zn1 O1 C7 0.8(4)
O1 Zn1 O2 C7 -0.8(5)
N3 Zn1 O2 C7 -116.9(5)
N2 Zn1 O2 C7 -40.3(7)
Cl1 Zn1 O2 C7 123.9(5)
N5 Zn2 O3 C8 69.9(6)
N4 Zn2 O3 C8 156.5(6)
Cl2 Zn2 O3 C8 -86.0(6)
O4 Zn2 O3 C8 -0.7(5)
O3 Zn2 O4 C8 0.7(6)
N5 Zn2 O4 C8 -122.3(6)
N4 Zn2 O4 C8 -50.0(7)
Cl2 Zn2 O4 C8 121.2(6)
C5 N1 C1 C2 0.0(14)
C5 N1 C1 C6 176.9(8)
N1 C1 C2 C3 2.2(10)
C6 C1 C2 C3 -174.4(10)
N1 C1 C2 C7 -175.6(10)
C6 C1 C2 C7 7.8(11)
C1 C2 C3 C4 -1.1(14)
C7 C2 C3 C4 176.9(7)
C2 C3 C4 C5 -2.0(14)
C2 C3 C4 C8 178.0(8)
C1 N1 C5 C4 -3.5(14)
C1 N1 C5 C9 178.0(7)
C3 C4 C5 N1 4.4(9)
C8 C4 C5 N1 -175.7(10)
C3 C4 C5 C9 -177.2(9)
C8 C4 C5 C9 2.7(10)
Zn1 O2 C7 O1 1.3(7)
Zn1 O2 C7 C2 -175.5(8)
Zn1 O1 C7 O2 -1.6(9)
Zn1 O1 C7 C2 175.3(6)
C3 C2 C7 O2 24.0(12)
C1 C2 C7 O2 -158.3(7)
C3 C2 C7 O1 -152.9(8)
C1 C2 C7 O1 24.9(12)
Zn2 O4 C8 O3 -1.1(8)
Zn2 O4 C8 C4 -178.7(9)
Zn2 O3 C8 O4 1.4(11)
Zn2 O3 C8 C4 179.2(6)
C5 C4 C8 O4 -149.1(8)
C3 C4 C8 O4 30.8(13)
C5 C4 C8 O3 33.1(12)
C3 C4 C8 O3 -147.0(8)
C14 N2 C10 C11 0.9(11)
Zn1 N2 C10 C11 177.9(6)
N2 C10 C11 C12 -1.4(12)
C10 C11 C12 C13 1.3(12)
C11 C12 C13 C14 -0.8(11)
C11 C12 C13 C20 -179.8(7)
C10 N2 C14 C13 -0.3(10)
Zn1 N2 C14 C13 -177.8(5)
C10 N2 C14 C15 179.7(6)
Zn1 N2 C14 C15 2.1(7)
C12 C13 C14 N2 0.2(10)
C20 C13 C14 N2 179.4(6)
C12 C13 C14 C15 -179.7(6)
C20 C13 C14 C15 -0.6(10)
C19 N3 C15 C16 -0.5(10)
Zn1 N3 C15 C16 177.5(5)
C19 N3 C15 C14 179.3(6)
Zn1 N3 C15 C14 -2.7(8)
N2 C14 C15 N3 0.4(9)
C13 C14 C15 N3 -179.7(6)
N2 C14 C15 C16 -179.8(6)
C13 C14 C15 C16 0.1(10)
N3 C15 C16 C17 0.0(10)
C14 C15 C16 C17 -179.7(6)
N3 C15 C16 C21 -179.7(6)
C14 C15 C16 C21 0.5(10)
C15 C16 C17 C18 0.4(10)
C21 C16 C17 C18 -179.8(7)
C16 C17 C18 C19 -0.4(12)
C15 N3 C19 C18 0.5(11)
Zn1 N3 C19 C18 -177.1(6)
C17 C18 C19 N3 -0.1(12)
C12 C13 C20 C21 179.4(8)
C14 C13 C20 C21 0.4(11)
C13 C20 C21 C16 0.2(12)
C15 C16 C21 C20 -0.7(11)
C17 C16 C21 C20 179.6(7)
C26 N4 C22 C23 -3.4(12)
Zn2 N4 C22 C23 172.1(6)
N4 C22 C23 C24 4.3(14)
C22 C23 C24 C25 -2.4(13)
C23 C24 C25 C26 0.0(12)
C23 C24 C25 C32 -179.1(8)
C22 N4 C26 C25 0.7(10)
Zn2 N4 C26 C25 -175.6(5)
C22 N4 C26 C27 180.0(7)
Zn2 N4 C26 C27 3.7(8)
C24 C25 C26 N4 1.0(10)
C32 C25 C26 N4 -179.9(7)
C24 C25 C26 C27 -178.3(7)
C32 C25 C26 C27 0.8(10)
C31 N5 C27 C28 0.9(10)
Zn2 N5 C27 C28 174.9(6)
C31 N5 C27 C26 179.7(7)
Zn2 N5 C27 C26 -6.3(8)
N4 C26 C27 N5 1.7(10)
C25 C26 C27 N5 -179.0(6)
N4 C26 C27 C28 -179.5(6)
C25 C26 C27 C28 -0.1(10)
N5 C27 C28 C29 -1.7(11)
C26 C27 C28 C29 179.5(6)
N5 C27 C28 C33 178.8(6)
C26 C27 C28 C33 0.1(11)
C27 C28 C29 C30 2.4(11)
C33 C28 C29 C30 -178.3(8)
C28 C29 C30 C31 -2.1(11)
C27 N5 C31 C30 -0.6(11)
Zn2 N5 C31 C30 -173.5(5)
C29 C30 C31 N5 1.3(12)
C26 C25 C32 C33 -1.6(12)
C24 C25 C32 C33 177.5(8)
C25 C32 C33 C28 1.6(13)
C29 C28 C33 C32 179.8(8)
C27 C28 C33 C32 -0.8(12)
